data_4067908
loop_
_publ_author_name
'Normand, Mickael'
'Kirillov, Evgeny'
'Roisnel, Thierry'
'Carpentier, Jean-Fran\,cois'

_publ_section_title
;
 Indium Complexes of Fluorinated Dialkoxy-Diimino Salen-like Ligands for
 Ring-Opening Polymerization ofrac-Lactide: How Does Indium Compare to
 Aluminum?
;
_journal_issue 4
_journal_name_full Organometallics
_journal_page_first 1448
_journal_paper_doi 10.1021/om200906e
_journal_volume 31
_journal_year 2012
_chemical_compound_source 'synthesis as described'
_chemical_formula_moiety 'C20 H26 F12 In Li N2 O2'
_chemical_formula_sum 'C20 H26 F12 In Li N2 O2'
_chemical_formula_weight 676.19
_chemical_name_systematic
;
 ?
;
_space_group_IT_number 15
_symmetry_cell_setting monoclinic
_symmetry_Int_Tables_number 15
_symmetry_space_group_name_Hall '-C 2yc'
_symmetry_space_group_name_H-M 'C 1 2/c 1'
_atom_sites_solution_hydrogens geom
_atom_sites_solution_primary direct
_atom_sites_solution_secondary difmap
_audit_conform_dict_location ftp://ftp.iucr.org/pub/cif_core.dic
_audit_conform_dict_name cif_core.dic
_audit_conform_dict_version 2.3
_audit_creation_date 2010-11-24T11:08:42-00:00
_audit_creation_method 'WinGX routine CIF_UPDATE'
_cell_angle_alpha 90
_cell_angle_beta 115.141(4)
_cell_angle_gamma 90
_cell_formula_units_Z 4
_cell_length_a 11.7277(12)
_cell_length_b 20.942(2)
_cell_length_c 11.5897(12)
_cell_measurement_reflns_used 6511
_cell_measurement_temperature 150(2)
_cell_measurement_theta_max 27.51
_cell_measurement_theta_min 2.75
_cell_measurement_wavelength 0.71073
_cell_volume 2576.8(5)
_computing_cell_refinement 'Bruker SMART (Bruker, 2002)'
_computing_data_collection 'Bruker SAINT (Bruker, 2002)'
_computing_data_reduction 'Bruker SAINT (Bruker, 2002)'
_computing_molecular_graphics 'Ortep-3 for Windows (Farrugia, 1997)'
_computing_publication_material
;
           WinGX publication routines (Farrugia, 1999),
           CRYSCAL (T. Roisnel, local program)
;
_computing_structure_refinement 'SHELXL-97 (Sheldrick, 1997)'
_computing_structure_solution 'SIR97 (Altomare et al., 1999))'
_diffrn_ambient_temperature 150(2)
_diffrn_detector 'CCD plate'
_diffrn_measured_fraction_theta_full 0.972
_diffrn_measured_fraction_theta_max 0.953
_diffrn_measurement_device_type 'APEXII, Bruker-AXS'
_diffrn_measurement_method 'CCD rotation images, thin slices'
_diffrn_radiation_monochromator graphite
_diffrn_radiation_probe x-ray
_diffrn_radiation_type MoK\a
_diffrn_radiation_wavelength 0.71073
_diffrn_reflns_av_R_equivalents 0
_diffrn_reflns_av_unetI/netI 0.0265
_diffrn_reflns_limit_h_max 13
_diffrn_reflns_limit_h_min -15
_diffrn_reflns_limit_k_max 27
_diffrn_reflns_limit_k_min 0
_diffrn_reflns_limit_l_max 15
_diffrn_reflns_limit_l_min 0
_diffrn_reflns_number 4830
_diffrn_reflns_theta_full 25
_diffrn_reflns_theta_max 27.51
_diffrn_reflns_theta_min 1.94
_exptl_absorpt_coefficient_mu 1.025
_exptl_absorpt_correction_T_max 0.950
_exptl_absorpt_correction_T_min 0.776
_exptl_absorpt_correction_type multi-scan
_exptl_absorpt_process_details
;
  [Sheldrick, G.M. (2002). SADABS Bruker AXS Inc., Madison, Wisconsin, USA]
;
_exptl_crystal_colour colourless
_exptl_crystal_density_diffrn 1.743
_exptl_crystal_density_method 'not measured'
_exptl_crystal_description blade
_exptl_crystal_F_000 1344
_exptl_crystal_size_max 0.39
_exptl_crystal_size_mid 0.13
_exptl_crystal_size_min 0.05
_refine_diff_density_max 0.374
_refine_diff_density_min -0.407
_refine_diff_density_rms 0.092
_refine_ls_extinction_method none
_refine_ls_goodness_of_fit_ref 0.68
_refine_ls_hydrogen_treatment constr
_refine_ls_matrix_type full
_refine_ls_number_parameters 176
_refine_ls_number_reflns 4830
_refine_ls_number_restraints 0
_refine_ls_restrained_S_all 0.68
_refine_ls_R_factor_all 0.0364
_refine_ls_R_factor_gt 0.0311
_refine_ls_shift/su_max 0.019
_refine_ls_shift/su_mean 0.003
_refine_ls_structure_factor_coef Fsqd
_refine_ls_weighting_details 'calc w=1/[\s^2^(Fo^2^)+(0.0000P)^2^+50.8202P] where P=(Fo^2^+2Fc^2^)/3'
_refine_ls_weighting_scheme calc
_refine_ls_wR_factor_gt 0.08
_refine_ls_wR_factor_ref 0.0853
_reflns_number_gt 4426
_reflns_number_total 4830
_reflns_threshold_expression >2sigma(I)
_cod_data_source_file om200906e_si_002.cif
_cod_data_source_block complex4b
_cod_original_cell_volume 2576.8(4)
_cod_original_sg_symbol_H-M 'C 2/c'
_cod_database_code 4067908

loop_
_symmetry_equiv_pos_as_xyz
'x, y, z'
'-x, y, -z+1/2'
'x+1/2, y+1/2, z'
'-x+1/2, y+1/2, -z+1/2'
'-x, -y, -z'
'x, -y, z-1/2'
'-x+1/2, -y+1/2, -z'
'x+1/2, -y+1/2, z-1/2'

loop_
_atom_site_label
_atom_site_type_symbol
_atom_site_fract_x
_atom_site_fract_y
_atom_site_fract_z
_atom_site_U_iso_or_equiv
_atom_site_adp_type
_atom_site_occupancy
_atom_site_symmetry_multiplicity
_atom_site_calc_flag
_atom_site_refinement_flags
In1 In 1 0.082965(14) 0.75 0.02536(8) Uani 1 2 d S
C1 C 0.8166(3) 0.04485(18) 0.6402(4) 0.0453(9) Uani 1 1 d .
H1A H 0.8136 0.026 0.5616 0.068 Uiso 1 1 calc R
H1B H 0.754 0.0791 0.6189 0.068 Uiso 1 1 calc R
H1C H 0.7979 0.0119 0.6898 0.068 Uiso 1 1 calc R
O2 O 0.9732(2) 0.16586(9) 0.84919(19) 0.0248(4) Uani 1 1 d .
C3 C 0.9562(3) 0.17372(15) 0.9578(3) 0.0284(6) Uani 1 1 d .
C4 C 0.8738(4) 0.11890(18) 0.9695(4) 0.0440(9) Uani 1 1 d .
F5 F 0.7567(2) 0.12282(11) 0.8773(3) 0.0568(7) Uani 1 1 d .
F6 F 0.9179(3) 0.06127(10) 0.9595(2) 0.0583(7) Uani 1 1 d .
F7 F 0.8640(3) 0.11987(13) 1.0809(3) 0.0746(9) Uani 1 1 d .
C8 C 1.0865(4) 0.17194(18) 1.0729(3) 0.0416(8) Uani 1 1 d .
F9 F 1.1403(3) 0.11469(13) 1.0904(2) 0.0661(7) Uani 1 1 d .
F10 F 1.0826(3) 0.18880(13) 1.1833(2) 0.0614(7) Uani 1 1 d .
F11 F 1.16551(19) 0.21269(12) 1.0557(2) 0.0495(5) Uani 1 1 d .
C12 C 0.8866(3) 0.23665(15) 0.9554(3) 0.0293(7) Uani 1 1 d .
H12A H 0.8026 0.2353 0.8823 0.035 Uiso 1 1 calc R
H12B H 0.8732 0.2391 1.0341 0.035 Uiso 1 1 calc R
C13 C 0.9532(3) 0.29690(15) 0.9453(3) 0.0298(7) Uani 1 1 d .
C14 C 1.0173(4) 0.33516(19) 1.0668(4) 0.0468(10) Uani 1 1 d .
H14A H 1.0785 0.3644 1.0583 0.07 Uiso 1 1 calc R
H14B H 1.0609 0.3061 1.1384 0.07 Uiso 1 1 calc R
H14C H 0.9541 0.3597 1.0823 0.07 Uiso 1 1 calc R
N15 N 0.9451(2) 0.31158(11) 0.8352(2) 0.0234(5) Uani 1 1 d .
C16 C 1.0016(3) 0.37152(14) 0.8169(3) 0.0272(6) Uani 1 1 d .
H16 H 1.0911 0.3741 0.8819 0.033 Uiso 1 1 calc R
C17 C 0.9300(3) 0.43087(14) 0.8285(4) 0.0390(8) Uani 1 1 d .
H17A H 0.8422 0.4295 0.7621 0.047 Uiso 1 1 calc R
H17B H 0.9276 0.431 0.9128 0.047 Uiso 1 1 calc R
C18 C 0.9941(4) 0.49186(15) 0.8131(4) 0.0454(9) Uani 1 1 d .
H18A H 0.9443 0.5294 0.8164 0.054 Uiso 1 1 calc R
H18B H 1.0789 0.4953 0.8845 0.054 Uiso 1 1 calc R
Li1 Li 1 0.2324(3) 0.75 0.0302(16) Uani 1 2 d S

loop_
_atom_site_aniso_label
_atom_site_aniso_U_11
_atom_site_aniso_U_22
_atom_site_aniso_U_33
_atom_site_aniso_U_23
_atom_site_aniso_U_13
_atom_site_aniso_U_12
In1 0.02076(14) 0.02188(14) 0.03331(17) 0 0.01136(12) 0
C1 0.0294(18) 0.045(2) 0.060(3) -0.0180(18) 0.017(2) -0.0083(15)
O2 0.0336(12) 0.0246(10) 0.0219(11) 0.0018(8) 0.0172(10) -0.0004(8)
C3 0.0323(17) 0.0343(17) 0.0212(15) 0.0019(12) 0.0139(14) -0.0035(13)
C4 0.062(3) 0.043(2) 0.041(2) -0.0015(16) 0.036(2) -0.0133(18)
F5 0.0492(15) 0.0559(14) 0.0773(18) -0.0179(12) 0.0383(15) -0.0257(11)
F6 0.094(2) 0.0333(11) 0.0660(16) 0.0099(10) 0.0519(16) -0.0055(11)
F7 0.125(3) 0.0696(17) 0.0667(17) -0.0106(13) 0.0773(19) -0.0369(16)
C8 0.048(2) 0.052(2) 0.0217(17) 0.0082(15) 0.0116(17) 0.0033(17)
F9 0.0724(18) 0.0670(17) 0.0468(15) 0.0251(12) 0.0137(14) 0.0255(14)
F10 0.0720(18) 0.0892(19) 0.0185(11) 0.0029(11) 0.0149(12) -0.0079(14)
F11 0.0292(11) 0.0770(16) 0.0343(12) 0.0048(10) 0.0057(10) -0.0070(10)
C12 0.0279(16) 0.0394(18) 0.0265(16) -0.0073(13) 0.0173(15) -0.0048(13)
C13 0.0289(16) 0.0321(16) 0.0306(17) -0.0112(13) 0.0148(15) -0.0035(12)
C14 0.058(3) 0.050(2) 0.033(2) -0.0189(16) 0.020(2) -0.0137(18)
N15 0.0220(12) 0.0226(12) 0.0248(13) -0.0045(9) 0.0093(11) 0.0003(9)
C16 0.0236(15) 0.0225(14) 0.0305(18) -0.0048(12) 0.0066(14) -0.0031(11)
C17 0.0346(19) 0.0266(17) 0.048(2) -0.0105(14) 0.0099(18) 0.0022(13)
C18 0.038(2) 0.0207(16) 0.057(2) -0.0064(14) 0.0000(19) 0.0009(14)
Li1 0.042(5) 0.025(4) 0.033(4) 0 0.024(4) 0

loop_
_atom_type_symbol
_atom_type_description
_atom_type_scat_dispersion_real
_atom_type_scat_dispersion_imag
_atom_type_scat_source
C C 0.0033 0.0016 'International Tables Vol C Tables 4.2.6.8 and 6.1.1.4'
H H 0 0 'International Tables Vol C Tables 4.2.6.8 and 6.1.1.4'
N N 0.0061 0.0033 'International Tables Vol C Tables 4.2.6.8 and 6.1.1.4'
O O 0.0106 0.006 'International Tables Vol C Tables 4.2.6.8 and 6.1.1.4'
F F 0.0171 0.0103 'International Tables Vol C Tables 4.2.6.8 and 6.1.1.4'
In In -0.7276 1.31 'International Tables Vol C Tables 4.2.6.8 and 6.1.1.4'
Li Li -0.0003 0.0001 'International Tables Vol C Tables 4.2.6.8 and 6.1.1.4'

loop_
_geom_angle_atom_site_label_1
_geom_angle_atom_site_label_2
_geom_angle_atom_site_label_3
_geom_angle
_geom_angle_site_symmetry_1
_geom_angle_site_symmetry_3
C1 In1 C1 136.1(2) 2_756 .
C1 In1 O2 108.56(13) 2_756 .
C1 In1 O2 106.14(11) . .
C1 In1 O2 106.14(11) 2_756 2_756
C1 In1 O2 108.56(13) . 2_756
O2 In1 O2 74.25(10) . 2_756
C1 In1 Li1 111.96(11) 2_756 .
C1 In1 Li1 111.96(11) . .
O2 In1 Li1 37.12(5) . .
O2 In1 Li1 37.12(5) 2_756 .
In1 C1 H1A 109.5 . .
In1 C1 H1B 109.5 . .
H1A C1 H1B 109.5 . .
In1 C1 H1C 109.5 . .
H1A C1 H1C 109.5 . .
H1B C1 H1C 109.5 . .
C3 O2 Li1 126.2(2) . .
C3 O2 In1 133.88(18) . .
Li1 O2 In1 99.55(17) . .
O2 C3 C4 109.5(3) . .
O2 C3 C12 111.7(2) . .
C4 C3 C12 106.9(3) . .
O2 C3 C8 108.3(3) . .
C4 C3 C8 109.5(3) . .
C12 C3 C8 111.0(3) . .
F6 C4 F5 106.8(3) . .
F6 C4 F7 107.0(3) . .
F5 C4 F7 106.8(3) . .
F6 C4 C3 112.6(3) . .
F5 C4 C3 110.7(3) . .
F7 C4 C3 112.7(3) . .
F9 C8 F11 106.6(3) . .
F9 C8 F10 107.3(3) . .
F11 C8 F10 106.2(3) . .
F9 C8 C3 112.6(3) . .
F11 C8 C3 110.6(3) . .
F10 C8 C3 113.1(3) . .
C13 C12 C3 115.2(2) . .
C13 C12 H12A 108.5 . .
C3 C12 H12A 108.5 . .
C13 C12 H12B 108.5 . .
C3 C12 H12B 108.5 . .
H12A C12 H12B 107.5 . .
N15 C13 C14 126.8(3) . .
N15 C13 C12 117.1(3) . .
C14 C13 C12 116.0(3) . .
C13 C14 H14A 109.5 . .
C13 C14 H14B 109.5 . .
H14A C14 H14B 109.5 . .
C13 C14 H14C 109.5 . .
H14A C14 H14C 109.5 . .
H14B C14 H14C 109.5 . .
C13 N15 C16 120.1(3) . .
C13 N15 Li1 111.2(2) . .
C16 N15 Li1 110.3(2) . .
N15 C16 C16 108.99(19) . 2_756
N15 C16 C17 112.3(3) . .
C16 C16 C17 108.0(2) 2_756 .
N15 C16 H16 109.2 . .
C16 C16 H16 109.2 2_756 .
C17 C16 H16 109.2 . .
C18 C17 C16 110.6(3) . .
C18 C17 H17A 109.5 . .
C16 C17 H17A 109.5 . .
C18 C17 H17B 109.5 . .
C16 C17 H17B 109.5 . .
H17A C17 H17B 108.1 . .
C18 C18 C17 111.1(3) 2_756 .
C18 C18 H18A 109.4 2_756 .
C17 C18 H18A 109.4 . .
C18 C18 H18B 109.4 2_756 .
C17 C18 H18B 109.4 . .
H18A C18 H18B 108 . .
O2 Li1 O2 86.6(3) 2_756 .
O2 Li1 N15 97.30(9) 2_756 2_756
O2 Li1 N15 171.16(14) . 2_756
O2 Li1 N15 171.16(14) 2_756 .
O2 Li1 N15 97.30(9) . .
N15 Li1 N15 79.9(3) 2_756 .
O2 Li1 In1 43.32(16) 2_756 .
O2 Li1 In1 43.32(16) . .
N15 Li1 In1 140.04(14) 2_756 .
N15 Li1 In1 140.04(14) . .

loop_
_geom_bond_atom_site_label_1
_geom_bond_atom_site_label_2
_geom_bond_distance
_geom_bond_site_symmetry_2
In1 C1 2.135(3) 2_756
In1 C1 2.135(4) .
In1 O2 2.177(2) .
In1 O2 2.177(2) 2_756
In1 Li1 3.129(7) .
C1 H1A 0.98 .
C1 H1B 0.98 .
C1 H1C 0.98 .
O2 C3 1.366(3) .
O2 Li1 1.915(6) .
C3 C4 1.543(4) .
C3 C12 1.544(4) .
C3 C8 1.544(5) .
C4 F6 1.337(4) .
C4 F5 1.338(5) .
C4 F7 1.345(4) .
C8 F9 1.329(4) .
C8 F11 1.335(4) .
C8 F10 1.347(4) .
C12 C13 1.514(4) .
C12 H12A 0.99 .
C12 H12B 0.99 .
C13 N15 1.276(4) .
C13 C14 1.513(4) .
C14 H14A 0.98 .
C14 H14B 0.98 .
C14 H14C 0.98 .
N15 C16 1.476(4) .
N15 Li1 2.164(6) .
C16 C16 1.536(6) 2_756
C16 C17 1.537(4) .
C16 H16 1 .
C17 C18 1.530(5) .
C17 H17A 0.99 .
C17 H17B 0.99 .
C18 C18 1.527(8) 2_756
C18 H18A 0.99 .
C18 H18B 0.99 .
Li1 O2 1.915(6) 2_756
Li1 N15 2.164(6) 2_756

loop_
_geom_torsion_atom_site_label_1
_geom_torsion_atom_site_label_2
_geom_torsion_atom_site_label_3
_geom_torsion_atom_site_label_4
_geom_torsion
_geom_torsion_site_symmetry_1
_geom_torsion_site_symmetry_4
C1 In1 O2 C3 -71.2(3) 2_756 .
C1 In1 O2 C3 81.4(3) . .
O2 In1 O2 C3 -173.3(3) 2_756 .
Li1 In1 O2 C3 -173.3(3) . .
C1 In1 O2 Li1 102.12(13) 2_756 .
C1 In1 O2 Li1 -105.22(14) . .
O2 In1 O2 Li1 0 2_756 .
Li1 O2 C3 C4 151.0(2) . .
In1 O2 C3 C4 -37.1(4) . .
Li1 O2 C3 C12 32.8(3) . .
In1 O2 C3 C12 -155.3(2) . .
Li1 O2 C3 C8 -89.7(3) . .
In1 O2 C3 C8 82.2(3) . .
O2 C3 C4 F6 52.4(4) . .
C12 C3 C4 F6 173.6(3) . .
C8 C3 C4 F6 -66.1(4) . .
O2 C3 C4 F5 -67.0(4) . .
C12 C3 C4 F5 54.1(4) . .
C8 C3 C4 F5 174.4(3) . .
O2 C3 C4 F7 173.5(3) . .
C12 C3 C4 F7 -65.4(4) . .
C8 C3 C4 F7 55.0(4) . .
O2 C3 C8 F9 -67.6(3) . .
C4 C3 C8 F9 51.7(4) . .
C12 C3 C8 F9 169.5(3) . .
O2 C3 C8 F11 51.6(4) . .
C4 C3 C8 F11 170.8(3) . .
C12 C3 C8 F11 -71.4(3) . .
O2 C3 C8 F10 170.6(3) . .
C4 C3 C8 F10 -70.1(4) . .
C12 C3 C8 F10 47.7(4) . .
O2 C3 C12 C13 -60.8(4) . .
C4 C3 C12 C13 179.5(3) . .
C8 C3 C12 C13 60.2(3) . .
C3 C12 C13 N15 78.8(4) . .
C3 C12 C13 C14 -104.1(3) . .
C14 C13 N15 C16 -0.1(5) . .
C12 C13 N15 C16 176.6(3) . .
C14 C13 N15 Li1 130.8(3) . .
C12 C13 N15 Li1 -52.6(3) . .
C13 N15 C16 C16 170.2(3) . 2_756
Li1 N15 C16 C16 38.9(3) . 2_756
C13 N15 C16 C17 -70.2(4) . .
Li1 N15 C16 C17 158.5(2) . .
N15 C16 C17 C18 178.2(3) . .
C16 C16 C17 C18 -61.6(4) 2_756 .
C16 C17 C18 C18 56.2(5) . 2_756
C3 O2 Li1 O2 174.1(3) . 2_756
In1 O2 Li1 O2 0 . 2_756
C3 O2 Li1 N15 -13.9(2) . .
In1 O2 Li1 N15 172.06(9) . .
C3 O2 Li1 In1 174.1(3) . .
C13 N15 Li1 O2 21.6(2) . .
C16 N15 Li1 O2 157.41(19) . .
C13 N15 Li1 N15 -149.9(3) . 2_756
C16 N15 Li1 N15 -14.10(14) . 2_756
C13 N15 Li1 In1 30.1(3) . .
C16 N15 Li1 In1 165.90(14) . .
C1 In1 Li1 O2 87.94(15) 2_756 2_756
C1 In1 Li1 O2 -92.06(15) . 2_756
O2 In1 Li1 O2 180 . 2_756
C1 In1 Li1 O2 -92.06(15) 2_756 .
C1 In1 Li1 O2 87.94(15) . .
O2 In1 Li1 O2 179.999(2) 2_756 .
C1 In1 Li1 N15 75.62(16) 2_756 2_756
C1 In1 Li1 N15 -104.38(16) . 2_756
O2 In1 Li1 N15 167.68(14) . 2_756
O2 In1 Li1 N15 -12.33(14) 2_756 2_756
C1 In1 Li1 N15 -104.38(16) 2_756 .
C1 In1 Li1 N15 75.62(16) . .
O2 In1 Li1 N15 -12.32(14) . .
O2 In1 Li1 N15 167.68(14) 2_756 .
